data_1502897
loop_
_publ_author_name
'DeLorbe, John E.'
'Lotz, Monica D.'
'Martin, Stephen F.'

_publ_section_title
;
 Concise total synthesis of (+/-)-lycopladine A.
;
_journal_issue 7
_journal_name_full 'Organic letters'
_journal_page_first 1576
_journal_page_last 1579
_journal_paper_doi 10.1021/ol100273p
_journal_volume 12
_journal_year 2010
_chemical_formula_moiety 'C15 H17 N O3'
_chemical_formula_sum 'C15 H17 N O3'
_chemical_formula_weight 259.30
_chemical_name_systematic
; 
 ? 
;
_space_group_IT_number 61
_symmetry_cell_setting orthorhombic
_symmetry_space_group_name_Hall '-P 2ac 2ab'
_symmetry_space_group_name_H-M 'P b c a'
_atom_sites_solution_hydrogens geom
_atom_sites_solution_primary direct
_atom_sites_solution_secondary difmap
_audit_creation_method SHELXL-97
_cell_angle_alpha 90.00
_cell_angle_beta 90.00
_cell_angle_gamma 90.00
_cell_formula_units_Z 8
_cell_length_a 9.5720(6)
_cell_length_b 13.6520(8)
_cell_length_c 19.8090(15)
_cell_measurement_reflns_used 2774
_cell_measurement_temperature 153(2)
_cell_measurement_theta_max 27.5
_cell_measurement_theta_min 1.0
_cell_volume 2588.6(3)
_computing_cell_refinement 'Collect software, Nonius B.V. 1998'
_computing_data_collection 'Collect software, Nonius B.V. 1998'
_computing_data_reduction
;
DENZO and Scalepack (Otwinoski and Minor, 1997)
;
_computing_molecular_graphics 'XP SHELXTL/PC, Siemens Analytical'
_computing_structure_refinement 'XL SHELXTL/PC, Siemens Analytical'
_computing_structure_solution
;

SIR97 - Altomare A., Burla M.C., Camalli M., Cascarano G.L., Giacovazzo C., 
Guagliardi A., Moliterni A.G.G., Polidori G.,Spagna R.
;
_diffrn_ambient_temperature 153(2)
_diffrn_measured_fraction_theta_full 0.992
_diffrn_measured_fraction_theta_max 0.992
_diffrn_measurement_device_type 'Nonius Kappa CCD'
_diffrn_measurement_method \w-scans
_diffrn_radiation_monochromator graphite
_diffrn_radiation_source 'fine-focus sealed tube'
_diffrn_radiation_type MoK\a
_diffrn_radiation_wavelength 0.71070
_diffrn_reflns_av_R_equivalents 0.0305
_diffrn_reflns_av_sigmaI/netI 0.0575
_diffrn_reflns_limit_h_max 12
_diffrn_reflns_limit_h_min -12
_diffrn_reflns_limit_k_max 17
_diffrn_reflns_limit_k_min -17
_diffrn_reflns_limit_l_max 25
_diffrn_reflns_limit_l_min -25
_diffrn_reflns_number 5046
_diffrn_reflns_theta_full 27.48
_diffrn_reflns_theta_max 27.48
_diffrn_reflns_theta_min 2.96
_exptl_absorpt_coefficient_mu 0.093
_exptl_absorpt_correction_type none
_exptl_crystal_colour colorless
_exptl_crystal_density_diffrn 1.331
_exptl_crystal_density_method 'not measured'
_exptl_crystal_description prisms
_exptl_crystal_F_000 1104
_exptl_crystal_size_max 0.24
_exptl_crystal_size_mid 0.18
_exptl_crystal_size_min 0.16
_refine_diff_density_max 0.276
_refine_diff_density_min -0.255
_refine_diff_density_rms 0.047
_refine_ls_extinction_method none
_refine_ls_goodness_of_fit_ref 1.006
_refine_ls_hydrogen_treatment mixed
_refine_ls_matrix_type full
_refine_ls_number_parameters 218
_refine_ls_number_reflns 2948
_refine_ls_number_restraints 0
_refine_ls_restrained_S_all 1.006
_refine_ls_R_factor_all 0.0847
_refine_ls_R_factor_gt 0.0492
_refine_ls_shift/su_max 0.042
_refine_ls_shift/su_mean 0.001
_refine_ls_structure_factor_coef Fsqd
_refine_ls_weighting_details 'calc w=1/[\s^2^(Fo^2^)+(0.0476P)^2^+1.1981P] where P=(Fo^2^+2Fc^2^)/3'
_refine_ls_weighting_scheme calc
_refine_ls_wR_factor_gt 0.1020
_refine_ls_wR_factor_ref 0.1160
_reflns_number_gt 2061
_reflns_number_total 2948
_reflns_threshold_expression >2sigma(I)
_cod_data_source_file ol100273p_si_002.cif
_cod_data_source_block jd1
_cod_depositor_comments
;
The following automatic conversions were performed:

'_symmetry_cell_setting' value 'Orthorhombic' changed to
'orthorhombic' according to
/home/saulius/struct/CIF-dictionaries/cif_core.dic dictionary named
'cif_core.dic' version 2.4.2 from 2011-04-26.

Automatic conversion script
Id: cif_fix_values 1715 2011-07-08 13:25:40Z adriana 
;
_cod_original_sg_symbol_H-M Pbca
_cod_database_code 1502897

loop_
_symmetry_equiv_pos_as_xyz
'x, y, z'
'-x+1/2, -y, z+1/2'
'x+1/2, -y+1/2, -z'
'-x, y+1/2, -z+1/2'
'-x, -y, -z'
'x-1/2, y, -z-1/2'
'-x-1/2, y-1/2, z'
'x, -y-1/2, z-1/2'

loop_
_atom_site_label
_atom_site_type_symbol
_atom_site_fract_x
_atom_site_fract_y
_atom_site_fract_z
_atom_site_U_iso_or_equiv
_atom_site_adp_type
_atom_site_occupancy
_atom_site_symmetry_multiplicity
_atom_site_calc_flag
_atom_site_refinement_flags
N1 N 0.29592(15) 0.43547(10) 0.31663(7) 0.0273(4) Uani 1 1 d .
C2 C 0.3447(2) 0.34548(13) 0.30181(9) 0.0291(4) Uani 1 1 d .
C3 C 0.48189(19) 0.31663(13) 0.31097(9) 0.0293(4) Uani 1 1 d .
C4 C 0.57867(19) 0.38296(12) 0.33618(9) 0.0260(4) Uani 1 1 d .
C5 C 0.53182(17) 0.47639(12) 0.35026(8) 0.0215(4) Uani 1 1 d .
C6 C 0.60831(17) 0.56680(11) 0.37575(8) 0.0217(4) Uani 1 1 d .
C7 C 0.63547(16) 0.56011(12) 0.45292(8) 0.0231(4) Uani 1 1 d .
C8 C 0.6492(2) 0.65648(14) 0.48917(10) 0.0302(4) Uani 1 1 d .
C9 C 0.53089(19) 0.72832(13) 0.47358(9) 0.0279(4) Uani 1 1 d .
C10 C 0.5223(2) 0.74458(13) 0.39750(9) 0.0269(4) Uani 1 1 d .
C11 C 0.50528(18) 0.65084(12) 0.35641(9) 0.0233(4) Uani 1 1 d .
C12 C 0.36002(18) 0.60238(13) 0.35952(9) 0.0237(4) Uani 1 1 d .
C13 C 0.39069(17) 0.49859(12) 0.34051(8) 0.0224(4) Uani 1 1 d .
C14 C 0.75141(18) 0.58002(12) 0.34213(8) 0.0229(4) Uani 1 1 d .
O15 O 0.77941(13) 0.64217(9) 0.30145(6) 0.0342(3) Uani 1 1 d .
O16 O 0.84073(12) 0.51271(9) 0.36471(6) 0.0311(3) Uani 1 1 d .
C17 C 0.98144(18) 0.51304(14) 0.33752(9) 0.0305(4) Uani 1 1 d .
H17A H 0.9828 0.4774 0.2946 0.046 Uiso 1 1 calc R
H17B H 1.0449 0.4812 0.3696 0.046 Uiso 1 1 calc R
H17C H 1.0117 0.5808 0.3300 0.046 Uiso 1 1 calc R
O18 O 0.64767(13) 0.48182(9) 0.48051(6) 0.0313(3) Uani 1 1 d .
C19 C 0.5533(2) 0.82496(14) 0.51108(10) 0.0384(5) Uani 1 1 d .
H19A H 0.6412 0.8548 0.4963 0.058 Uiso 1 1 calc R
H19B H 0.5572 0.8125 0.5598 0.058 Uiso 1 1 calc R
H19C H 0.4757 0.8696 0.5012 0.058 Uiso 1 1 calc R
H2 H 0.276(2) 0.3003(14) 0.2828(9) 0.035(5) Uiso 1 1 d .
H3 H 0.5094(18) 0.2506(14) 0.2989(9) 0.029(5) Uiso 1 1 d .
H4 H 0.675(2) 0.3639(13) 0.3423(9) 0.028(5) Uiso 1 1 d .
H8A H 0.737(2) 0.6864(14) 0.4725(10) 0.041(6) Uiso 1 1 d .
H8B H 0.656(2) 0.6419(13) 0.5380(11) 0.034(5) Uiso 1 1 d .
H9 H 0.4480(19) 0.6986(12) 0.4880(8) 0.021(4) Uiso 1 1 d .
H10A H 0.608(2) 0.7782(14) 0.3822(9) 0.034(5) Uiso 1 1 d .
H10B H 0.4448(19) 0.7880(13) 0.3868(9) 0.028(5) Uiso 1 1 d .
H11 H 0.5251(18) 0.6647(12) 0.3077(9) 0.023(4) Uiso 1 1 d .
H12A H 0.3209(17) 0.6040(12) 0.4057(9) 0.022(4) Uiso 1 1 d .
H12B H 0.294(2) 0.6348(13) 0.3295(10) 0.029(5) Uiso 1 1 d .

loop_
_atom_site_aniso_label
_atom_site_aniso_U_11
_atom_site_aniso_U_22
_atom_site_aniso_U_33
_atom_site_aniso_U_23
_atom_site_aniso_U_13
_atom_site_aniso_U_12
N1 0.0234(7) 0.0288(8) 0.0298(8) -0.0006(6) 0.0000(6) -0.0022(6)
C2 0.0304(10) 0.0267(10) 0.0304(10) -0.0015(8) -0.0003(8) -0.0053(8)
C3 0.0351(10) 0.0214(9) 0.0315(10) -0.0012(7) 0.0014(9) 0.0022(8)
C4 0.0224(9) 0.0280(10) 0.0276(9) 0.0029(7) 0.0010(8) 0.0036(7)
C5 0.0211(8) 0.0244(9) 0.0190(8) 0.0034(7) 0.0012(7) -0.0010(7)
C6 0.0196(8) 0.0236(9) 0.0218(9) 0.0024(7) 0.0005(7) 0.0007(7)
C7 0.0142(8) 0.0306(9) 0.0244(9) 0.0028(7) 0.0024(7) 0.0018(7)
C8 0.0300(10) 0.0363(11) 0.0243(10) -0.0025(8) -0.0021(9) -0.0027(8)
C9 0.0224(9) 0.0288(10) 0.0326(10) -0.0041(8) 0.0040(8) -0.0038(8)
C10 0.0239(9) 0.0228(9) 0.0338(10) 0.0010(7) 0.0010(8) -0.0009(8)
C11 0.0233(9) 0.0227(8) 0.0240(9) 0.0027(7) 0.0007(8) 0.0026(7)
C12 0.0197(9) 0.0270(9) 0.0244(9) -0.0001(7) -0.0023(8) 0.0040(7)
C13 0.0207(9) 0.0264(9) 0.0202(8) 0.0029(7) 0.0014(7) -0.0004(7)
C14 0.0222(9) 0.0240(9) 0.0226(8) -0.0030(7) 0.0008(7) -0.0029(7)
O15 0.0298(7) 0.0345(7) 0.0383(7) 0.0097(6) 0.0086(6) -0.0013(6)
O16 0.0199(6) 0.0363(7) 0.0370(7) 0.0078(6) 0.0065(5) 0.0048(5)
C17 0.0180(9) 0.0378(10) 0.0357(10) -0.0028(8) 0.0059(8) 0.0007(8)
O18 0.0323(7) 0.0342(7) 0.0273(7) 0.0072(6) 0.0019(5) 0.0057(6)
C19 0.0366(11) 0.0360(11) 0.0426(11) -0.0115(9) 0.0013(9) -0.0065(9)

loop_
_atom_type_symbol
_atom_type_description
_atom_type_scat_dispersion_real
_atom_type_scat_dispersion_imag
_atom_type_scat_source
C C 0.0033 0.0016 'International Tables Vol C Tables 4.2.6.8 and 6.1.1.4'
H H 0.0000 0.0000 'International Tables Vol C Tables 4.2.6.8 and 6.1.1.4'
O O 0.0106 0.0060 'International Tables Vol C Tables 4.2.6.8 and 6.1.1.4'
N N 0.0061 0.0033 'International Tables Vol C Tables 4.2.6.8 and 6.1.1.4'

loop_
_geom_angle_atom_site_label_1
_geom_angle_atom_site_label_2
_geom_angle_atom_site_label_3
_geom_angle
C13 N1 C2 115.43(15)
N1 C2 C3 124.11(17)
N1 C2 H2 115.2(11)
C3 C2 H2 120.7(11)
C2 C3 C4 119.66(17)
C2 C3 H3 119.4(11)
C4 C3 H3 121.0(11)
C5 C4 C3 117.30(17)
C5 C4 H4 122.3(11)
C3 C4 H4 120.4(11)
C4 C5 C13 119.09(15)
C4 C5 C6 131.32(15)
C13 C5 C6 109.58(14)
C5 C6 C14 112.41(13)
C5 C6 C7 111.07(13)
C14 C6 C7 106.54(13)
C5 C6 C11 102.16(13)
C14 C6 C11 111.79(13)
C7 C6 C11 112.99(13)
O18 C7 C8 123.38(16)
O18 C7 C6 120.95(15)
C8 C7 C6 115.65(14)
C7 C8 C9 113.55(15)
C7 C8 H8A 106.0(11)
C9 C8 H8A 107.3(12)
C7 C8 H8B 107.3(11)
C9 C8 H8B 112.0(11)
H8A C8 H8B 110.6(16)
C10 C9 C19 111.21(16)
C10 C9 C8 109.41(15)
C19 C9 C8 110.57(15)
C10 C9 H9 108.6(10)
C19 C9 H9 110.2(10)
C8 C9 H9 106.8(10)
C11 C10 C9 114.26(14)
C11 C10 H10A 108.4(11)
C9 C10 H10A 108.9(11)
C11 C10 H10B 108.3(11)
C9 C10 H10B 110.1(10)
H10A C10 H10B 106.6(15)
C10 C11 C12 115.81(15)
C10 C11 C6 114.71(14)
C12 C11 C6 104.17(13)
C10 C11 H11 109.6(10)
C12 C11 H11 106.9(10)
C6 C11 H11 104.8(10)
C13 C12 C11 102.68(13)
C13 C12 H12A 109.2(10)
C11 C12 H12A 111.6(10)
C13 C12 H12B 113.8(11)
C11 C12 H12B 111.6(11)
H12A C12 H12B 107.9(14)
N1 C13 C5 124.38(15)
N1 C13 C12 124.50(15)
C5 C13 C12 111.13(14)
O15 C14 O16 124.71(16)
O15 C14 C6 125.03(15)
O16 C14 C6 110.25(14)
C14 O16 C17 117.96(14)
O16 C17 H17A 109.5
O16 C17 H17B 109.5
H17A C17 H17B 109.5
O16 C17 H17C 109.5
H17A C17 H17C 109.5
H17B C17 H17C 109.5
C9 C19 H19A 109.5
C9 C19 H19B 109.5
H19A C19 H19B 109.5
C9 C19 H19C 109.5
H19A C19 H19C 109.5
H19B C19 H19C 109.5

loop_
_geom_bond_atom_site_label_1
_geom_bond_atom_site_label_2
_geom_bond_distance
N1 C13 1.338(2)
N1 C2 1.347(2)
C2 C3 1.383(3)
C2 H2 0.98(2)
C3 C4 1.388(3)
C3 H3 0.969(19)
C4 C5 1.381(2)
C4 H4 0.964(19)
C5 C13 1.398(2)
C5 C6 1.521(2)
C6 C14 1.534(2)
C6 C7 1.553(2)
C6 C11 1.561(2)
C7 O18 1.2061(19)
C7 C8 1.505(2)
C8 C9 1.530(3)
C8 H8A 0.99(2)
C8 H8B 0.99(2)
C9 C10 1.526(2)
C9 C19 1.529(2)
C9 H9 0.936(18)
C10 C11 1.525(2)
C10 H10A 0.99(2)
C10 H10B 0.973(19)
C11 C12 1.541(2)
C11 H11 1.000(17)
C12 C13 1.495(2)
C12 H12A 0.988(18)
C12 H12B 0.98(2)
C14 O15 1.200(2)
C14 O16 1.333(2)
O16 C17 1.451(2)
C17 H17A 0.9800
C17 H17B 0.9800
C17 H17C 0.9800
C19 H19A 0.9800
C19 H19B 0.9800
C19 H19C 0.9800

loop_
_geom_torsion_atom_site_label_1
_geom_torsion_atom_site_label_2
_geom_torsion_atom_site_label_3
_geom_torsion_atom_site_label_4
_geom_torsion
C13 N1 C2 C3 1.1(3)
N1 C2 C3 C4 -0.8(3)
C2 C3 C4 C5 -0.7(3)
C3 C4 C5 C13 1.8(2)
C3 C4 C5 C6 -177.78(16)
C4 C5 C6 C14 41.4(2)
C13 C5 C6 C14 -138.25(14)
C4 C5 C6 C7 -77.9(2)
C13 C5 C6 C7 102.48(15)
C4 C5 C6 C11 161.38(17)
C13 C5 C6 C11 -18.27(17)
C5 C6 C7 O18 28.0(2)
C14 C6 C7 O18 -94.76(17)
C11 C6 C7 O18 142.10(16)
C5 C6 C7 C8 -153.73(15)
C14 C6 C7 C8 83.55(17)
C11 C6 C7 C8 -39.60(19)
O18 C7 C8 C9 -131.92(18)
C6 C7 C8 C9 49.8(2)
C7 C8 C9 C10 -56.1(2)
C7 C8 C9 C19 -178.97(15)
C19 C9 C10 C11 177.91(16)
C8 C9 C10 C11 55.5(2)
C9 C10 C11 C12 73.5(2)
C9 C10 C11 C6 -47.9(2)
C5 C6 C11 C10 157.62(14)
C14 C6 C11 C10 -81.97(18)
C7 C6 C11 C10 38.22(19)
C5 C6 C11 C12 29.99(16)
C14 C6 C11 C12 150.41(14)
C7 C6 C11 C12 -89.41(16)
C10 C11 C12 C13 -157.73(14)
C6 C11 C12 C13 -30.78(16)
C2 N1 C13 C5 0.1(2)
C2 N1 C13 C12 179.33(16)
C4 C5 C13 N1 -1.6(2)
C6 C5 C13 N1 178.12(15)
C4 C5 C13 C12 179.08(15)
C6 C5 C13 C12 -1.23(18)
C11 C12 C13 N1 -158.87(15)
C11 C12 C13 C5 20.48(18)
C5 C6 C14 O15 108.42(18)
C7 C6 C14 O15 -129.70(17)
C11 C6 C14 O15 -5.8(2)
C5 C6 C14 O16 -71.78(17)
C7 C6 C14 O16 50.10(17)
C11 C6 C14 O16 174.00(13)
O15 C14 O16 C17 -1.1(2)
C6 C14 O16 C17 179.06(14)
